data_4336581
loop_
_publ_author_name
'Yosra M. Badiei'
'Wan-Hui Wang'
'Jonathan F. Hull'
'David J. Szalda'
'James T. Muckerman'
'Yuichiro Himeda'
'Etsuko Fujita'

_publ_section_title
;
 Cp*Co(III) Catalysts with Proton-Responsive Ligands for Carbon Dioxide
 Hydrogenation in Aqueous Media
;
_journal_name_full 'Inorganic Chemistry'
_journal_page_first 12576
_journal_page_last 12586
_journal_paper_doi 10.1021/ic401707u
_journal_volume 52
_journal_year 2013
_chemical_formula_sum 'C24 H28 Co F6 N4 O2 P'
_chemical_formula_weight 608.40
_chemical_name_systematic
; 
 ? 
;
_space_group_IT_number 14
_symmetry_cell_setting monoclinic
_symmetry_space_group_name_Hall '-P 2ybc'
_symmetry_space_group_name_H-M 'P 1 21/c 1'
_atom_sites_solution_hydrogens geom
_atom_sites_solution_primary direct
_atom_sites_solution_secondary difmap
_audit_creation_method SHELXL-97
_cell_angle_alpha 90.00
_cell_angle_beta 97.837(7)
_cell_angle_gamma 90.00
_cell_formula_units_Z 4
_cell_length_a 11.0463(16)
_cell_length_b 14.809(2)
_cell_length_c 16.660(2)
_cell_measurement_reflns_used 9443
_cell_measurement_temperature 173(2)
_cell_measurement_theta_max 28.18
_cell_measurement_theta_min 2.47
_cell_volume 2699.9(6)
_computing_cell_refinement 'Bruker SAINT'
_computing_data_collection 'Bruker APEX2'
_computing_data_reduction 'Bruker SAINT'
_computing_molecular_graphics 'Bruker SHELXTL'
_computing_publication_material 'Bruker SHELXTL'
_computing_structure_refinement 'SHELXL-97 (Sheldrick, 1997)'
_computing_structure_solution 'SHELXS-97 (Sheldrick, 1990)'
_diffrn_ambient_temperature 173(2)
_diffrn_measured_fraction_theta_full 0.997
_diffrn_measured_fraction_theta_max 0.997
_diffrn_measurement_device_type 'Bruker APEX-II CCD'
_diffrn_measurement_method '\f and \w scans'
_diffrn_radiation_monochromator graphite
_diffrn_radiation_source 'fine-focus sealed tube'
_diffrn_radiation_type MoK\a
_diffrn_radiation_wavelength 0.71073
_diffrn_reflns_av_R_equivalents 0.1475
_diffrn_reflns_av_sigmaI/netI 0.0759
_diffrn_reflns_limit_h_max 13
_diffrn_reflns_limit_h_min -13
_diffrn_reflns_limit_k_max 17
_diffrn_reflns_limit_k_min -17
_diffrn_reflns_limit_l_max 19
_diffrn_reflns_limit_l_min -19
_diffrn_reflns_number 46840
_diffrn_reflns_theta_full 25.00
_diffrn_reflns_theta_max 25.00
_diffrn_reflns_theta_min 2.31
_diffrn_standards_number 0
_exptl_absorpt_coefficient_mu 0.765
_exptl_absorpt_correction_T_max 0.7460
_exptl_absorpt_correction_T_min 0.4885
_exptl_absorpt_correction_type multi-scan
_exptl_absorpt_process_details
; 
      SADABS Version 2007/2 (Sheldrick, Bruker AXS Inc.) 
;
_exptl_crystal_colour red
_exptl_crystal_density_diffrn 1.497
_exptl_crystal_description prism
_exptl_crystal_F_000 1248
_exptl_crystal_size_max 0.50
_exptl_crystal_size_mid 0.33
_exptl_crystal_size_min 0.13
_refine_diff_density_max 1.386
_refine_diff_density_min -0.821
_refine_diff_density_rms 0.113
_refine_ls_extinction_coef 0.0061(15)
_refine_ls_extinction_expression Fc^*^=kFc[1+0.001xFc^2^\l^3^/sin(2\q)]^-1/4^
_refine_ls_extinction_method SHELXL
_refine_ls_goodness_of_fit_ref 1.035
_refine_ls_hydrogen_treatment mixed
_refine_ls_matrix_type full
_refine_ls_number_parameters 383
_refine_ls_number_reflns 4746
_refine_ls_number_restraints 0
_refine_ls_restrained_S_all 1.035
_refine_ls_R_factor_all 0.1068
_refine_ls_R_factor_gt 0.0732
_refine_ls_shift/su_max 0.017
_refine_ls_shift/su_mean 0.001
_refine_ls_structure_factor_coef Fsqd
_refine_ls_weighting_details 'calc w=1/[\s^2^(Fo^2^)+(0.1388P)^2^+0.0000P] where P=(Fo^2^+2Fc^2^)/3'
_refine_ls_weighting_scheme calc
_refine_ls_wR_factor_gt 0.1904
_refine_ls_wR_factor_ref 0.2102
_reflns_number_gt 3314
_reflns_number_total 4746
_reflns_threshold_expression >2sigma(I)
_cod_data_source_file ic401707u_si_002_5.cif
_cod_data_source_block '[2"-NCMe](PF6)'
_cod_original_cell_volume 2699.8(7)
_cod_database_code 4336581

loop_
_symmetry_equiv_pos_as_xyz
'x, y, z'
'-x, y+1/2, -z+1/2'
'-x, -y, -z'
'x, -y-1/2, z-1/2'

loop_
_atom_site_label
_atom_site_type_symbol
_atom_site_fract_x
_atom_site_fract_y
_atom_site_fract_z
_atom_site_U_iso_or_equiv
_atom_site_adp_type
_atom_site_occupancy
_atom_site_symmetry_multiplicity
_atom_site_calc_flag
_atom_site_refinement_flags
Co1 Co 0.62860(6) 0.78713(4) 0.86526(3) 0.0301(3) Uani 1 1 d .
N11 N 0.7334(4) 0.8469(2) 0.9536(2) 0.0349(9) Uani 1 1 d .
C12 C 0.7776(4) 0.9281(3) 0.9341(3) 0.0356(11) Uani 1 1 d .
C13 C 0.8377(5) 0.9854(3) 0.9914(3) 0.0427(12) Uani 1 1 d .
H13 H 0.8643 1.0434 0.9767 0.051 Uiso 1 1 calc R
C14 C 0.8584(5) 0.9555(4) 1.0718(3) 0.0489(13) Uani 1 1 d .
H14 H 0.8980 0.9940 1.1129 0.059 Uiso 1 1 calc R
C15 C 0.8221(5) 0.8718(4) 1.0911(3) 0.0476(13) Uani 1 1 d .
H15 H 0.8399 0.8511 1.1454 0.057 Uiso 1 1 calc R
C16 C 0.7578(5) 0.8143(3) 1.0314(3) 0.0366(11) Uani 1 1 d .
N21 N 0.7170(3) 0.8699(2) 0.8021(2) 0.0316(8) Uani 1 1 d .
C22 C 0.7662(4) 0.9439(3) 0.8450(3) 0.0347(10) Uani 1 1 d .
C23 C 0.8074(5) 1.0170(3) 0.8078(3) 0.0438(12) Uani 1 1 d .
H23 H 0.8379 1.0683 0.8384 0.053 Uiso 1 1 calc R
C24 C 0.8041(5) 1.0153(3) 0.7235(3) 0.0467(13) Uani 1 1 d .
H24 H 0.8283 1.0669 0.6959 0.056 Uiso 1 1 calc R
C25 C 0.7658(4) 0.9394(3) 0.6812(3) 0.0420(12) Uani 1 1 d .
H25 H 0.7670 0.9371 0.6243 0.050 Uiso 1 1 calc R
C26 C 0.7248(4) 0.8647(3) 0.7216(3) 0.0372(11) Uani 1 1 d .
O26 O 0.6881(4) 0.7891(2) 0.6865(2) 0.0441(10) Uani 1 1 d .
H26 H 0.703(6) 0.779(4) 0.652(4) 0.053 Uiso 1 1 d .
O16 O 0.7226(3) 0.7340(2) 1.0454(2) 0.0445(9) Uani 1 1 d .
C111 C 0.4797(5) 0.7191(3) 0.8034(3) 0.0378(11) Uani 1 1 d .
C112 C 0.4877(5) 0.7021(3) 0.8900(3) 0.0391(11) Uani 1 1 d .
C113 C 0.4747(4) 0.7851(3) 0.9283(3) 0.0380(11) Uani 1 1 d .
C114 C 0.4669(4) 0.8551(3) 0.8685(3) 0.0369(11) Uani 1 1 d .
C115 C 0.4621(4) 0.8118(3) 0.7900(3) 0.0392(11) Uani 1 1 d .
C11A C 0.4823(6) 0.6480(4) 0.7399(3) 0.0563(15) Uani 1 1 d .
H11A H 0.5417 0.6013 0.7599 0.084 Uiso 1 1 calc R
H11B H 0.5059 0.6754 0.6907 0.084 Uiso 1 1 calc R
H11C H 0.4011 0.6208 0.7274 0.084 Uiso 1 1 calc R
C12A C 0.4987(5) 0.6117(3) 0.9312(3) 0.0543(14) Uani 1 1 d .
H12A H 0.5472 0.6179 0.9847 0.081 Uiso 1 1 calc R
H12B H 0.5390 0.5691 0.8984 0.081 Uiso 1 1 calc R
H12C H 0.4171 0.5892 0.9374 0.081 Uiso 1 1 calc R
C13A C 0.4615(6) 0.8007(4) 1.0156(3) 0.0514(14) Uani 1 1 d .
H13A H 0.3747 0.8062 1.0214 0.077 Uiso 1 1 calc R
H13B H 0.5043 0.8563 1.0344 0.077 Uiso 1 1 calc R
H13C H 0.4970 0.7496 1.0482 0.077 Uiso 1 1 calc R
C14A C 0.4502(5) 0.9533(3) 0.8838(3) 0.0495(13) Uani 1 1 d .
H14A H 0.3630 0.9683 0.8741 0.074 Uiso 1 1 calc R
H14B H 0.4940 0.9887 0.8472 0.074 Uiso 1 1 calc R
H14C H 0.4828 0.9674 0.9401 0.074 Uiso 1 1 calc R
C15A C 0.4352(5) 0.8605(4) 0.7112(3) 0.0464(13) Uani 1 1 d .
H15A H 0.3492 0.8515 0.6890 0.070 Uiso 1 1 calc R
H15B H 0.4875 0.8368 0.6731 0.070 Uiso 1 1 calc R
H15C H 0.4512 0.9251 0.7198 0.070 Uiso 1 1 calc R
N1 N 0.7409(4) 0.6889(3) 0.8563(2) 0.0410(10) Uani 1 1 d .
C2 C 0.8003(6) 0.6295(4) 0.8464(3) 0.0522(14) Uani 1 1 d .
C3 C 0.8771(7) 0.5521(4) 0.8333(5) 0.089(3) Uani 1 1 d .
H3A H 0.9106 0.5599 0.7822 0.134 Uiso 1 1 calc R
H3B H 0.8281 0.4968 0.8309 0.134 Uiso 1 1 calc R
H3C H 0.9443 0.5478 0.8781 0.134 Uiso 1 1 calc R
P1 P 0.09675(15) 0.79187(10) 0.79407(12) 0.0588(5) Uani 1 1 d .
F11 F 0.0112(4) 0.8369(3) 0.8518(3) 0.0981(14) Uani 1 1 d .
F12 F 0.1841(4) 0.7474(3) 0.7363(3) 0.1014(16) Uani 1 1 d .
F13 F 0.1876(13) 0.8751(10) 0.8038(12) 0.089(5) Uani 0.50 1 d P
F14 F 0.0244(11) 0.8454(11) 0.7181(8) 0.096(4) Uani 0.50 1 d P
F15 F 0.0147(10) 0.7094(7) 0.7736(14) 0.106(6) Uani 0.50 1 d P
F16 F -0.0169(14) 0.763(3) 0.7398(14) 0.208(13) Uani 0.50 1 d P
F17 F 0.1805(12) 0.7398(10) 0.8567(6) 0.080(3) Uani 0.50 1 d P
F18 F 0.082(3) 0.7042(8) 0.8509(11) 0.137(6) Uani 0.50 1 d P
F19 F 0.2004(11) 0.818(2) 0.8681(15) 0.169(8) Uani 0.50 1 d P
F20 F 0.127(4) 0.8801(12) 0.763(2) 0.236(17) Uani 0.50 1 d P
C3A C 0.9520(12) 1.2021(9) 0.4688(7) 0.165(6) Uani 1 1 d .
H3AA H 0.9082 1.2542 0.4427 0.247 Uiso 1 1 calc R
H3AB H 1.0092 1.1787 0.4338 0.247 Uiso 1 1 calc R
H3AC H 0.9973 1.2207 0.5209 0.247 Uiso 1 1 calc R
C2A C 0.8672(12) 1.1339(9) 0.4819(6) 0.132(4) Uani 1 1 d .
N1A N 0.7999(12) 1.0736(9) 0.4904(7) 0.171(5) Uani 1 1 d .

loop_
_atom_site_aniso_label
_atom_site_aniso_U_11
_atom_site_aniso_U_22
_atom_site_aniso_U_33
_atom_site_aniso_U_23
_atom_site_aniso_U_13
_atom_site_aniso_U_12
Co1 0.0435(4) 0.0329(4) 0.0148(4) -0.0014(2) 0.0069(3) -0.0023(3)
N11 0.047(2) 0.040(2) 0.0180(18) -0.0011(16) 0.0067(16) 0.0027(17)
C12 0.039(3) 0.043(3) 0.025(2) -0.006(2) 0.0040(19) 0.001(2)
C13 0.047(3) 0.041(3) 0.040(3) -0.007(2) 0.006(2) -0.009(2)
C14 0.054(3) 0.062(3) 0.029(3) -0.018(2) 0.002(2) 0.000(3)
C15 0.062(3) 0.060(3) 0.020(2) -0.007(2) -0.001(2) 0.001(3)
C16 0.045(3) 0.046(3) 0.019(2) -0.003(2) 0.006(2) 0.003(2)
N21 0.043(2) 0.036(2) 0.0177(17) 0.0012(15) 0.0086(16) -0.0025(16)
C22 0.043(3) 0.034(2) 0.028(2) -0.0018(19) 0.007(2) 0.002(2)
C23 0.048(3) 0.042(3) 0.042(3) 0.002(2) 0.010(2) -0.001(2)
C24 0.057(3) 0.043(3) 0.044(3) 0.012(2) 0.018(2) -0.003(2)
C25 0.048(3) 0.053(3) 0.028(2) 0.012(2) 0.016(2) 0.005(2)
C26 0.045(3) 0.041(3) 0.025(2) 0.001(2) 0.005(2) 0.000(2)
O26 0.068(3) 0.050(2) 0.0174(17) -0.0027(15) 0.0149(17) -0.0065(17)
O16 0.070(2) 0.047(2) 0.0180(17) 0.0006(14) 0.0092(16) 0.0006(17)
C111 0.047(3) 0.045(3) 0.022(2) -0.005(2) 0.008(2) -0.009(2)
C112 0.044(3) 0.045(3) 0.030(3) 0.004(2) 0.008(2) -0.011(2)
C113 0.041(3) 0.052(3) 0.022(2) -0.001(2) 0.010(2) -0.010(2)
C114 0.042(3) 0.048(3) 0.021(2) 0.000(2) 0.007(2) 0.002(2)
C115 0.037(3) 0.054(3) 0.025(2) 0.001(2) 0.002(2) -0.005(2)
C11A 0.075(4) 0.058(3) 0.037(3) -0.013(3) 0.010(3) -0.016(3)
C12A 0.073(4) 0.044(3) 0.048(3) 0.002(3) 0.016(3) -0.011(3)
C13A 0.065(4) 0.074(4) 0.018(3) -0.002(2) 0.017(2) -0.001(3)
C14A 0.065(4) 0.047(3) 0.038(3) -0.004(2) 0.013(3) 0.009(2)
C15A 0.049(3) 0.066(3) 0.024(2) 0.007(2) 0.004(2) 0.005(3)
N1 0.059(3) 0.038(2) 0.029(2) 0.0001(18) 0.014(2) 0.001(2)
C2 0.076(4) 0.038(3) 0.045(3) 0.004(2) 0.016(3) -0.004(3)
C3 0.093(6) 0.060(4) 0.124(7) 0.011(4) 0.047(5) 0.022(4)
P1 0.0487(9) 0.0448(8) 0.0818(13) -0.0004(8) 0.0048(8) 0.0014(6)
F11 0.084(3) 0.106(3) 0.107(4) -0.017(3) 0.026(3) 0.012(2)
F12 0.083(3) 0.097(3) 0.131(4) -0.036(3) 0.040(3) 0.004(3)
F13 0.082(7) 0.064(9) 0.128(13) -0.042(10) 0.047(7) -0.017(5)
F14 0.065(6) 0.105(9) 0.115(9) 0.042(8) -0.001(6) 0.029(5)
F15 0.052(6) 0.072(6) 0.20(2) -0.020(7) 0.028(8) -0.030(5)
F16 0.086(10) 0.40(4) 0.130(16) -0.16(2) -0.033(10) 0.025(18)
F17 0.078(7) 0.104(8) 0.058(6) 0.031(6) 0.001(5) 0.019(6)
F18 0.256(19) 0.079(7) 0.096(10) 0.016(6) 0.095(12) 0.023(10)
F19 0.061(7) 0.27(2) 0.167(18) -0.099(17) -0.017(8) -0.010(11)
F20 0.42(5) 0.066(10) 0.26(4) 0.051(16) 0.20(3) 0.00(2)
C3A 0.176(12) 0.235(14) 0.086(8) -0.004(8) 0.029(8) -0.103(11)
C2A 0.159(11) 0.166(11) 0.079(7) -0.030(7) 0.041(7) -0.034(9)
N1A 0.195(11) 0.185(11) 0.148(10) -0.051(8) 0.081(8) -0.046(9)

loop_
_atom_type_symbol
_atom_type_description
_atom_type_scat_dispersion_real
_atom_type_scat_dispersion_imag
_atom_type_scat_source
C C 0.0033 0.0016 'International Tables Vol C Tables 4.2.6.8 and 6.1.1.4'
H H 0.0000 0.0000 'International Tables Vol C Tables 4.2.6.8 and 6.1.1.4'
N N 0.0061 0.0033 'International Tables Vol C Tables 4.2.6.8 and 6.1.1.4'
O O 0.0106 0.0060 'International Tables Vol C Tables 4.2.6.8 and 6.1.1.4'
F F 0.0171 0.0103 'International Tables Vol C Tables 4.2.6.8 and 6.1.1.4'
P P 0.1023 0.0942 'International Tables Vol C Tables 4.2.6.8 and 6.1.1.4'
Co Co 0.3494 0.9721 'International Tables Vol C Tables 4.2.6.8 and 6.1.1.4'

loop_
_geom_angle_atom_site_label_1
_geom_angle_atom_site_label_2
_geom_angle_atom_site_label_3
_geom_angle
N1 Co1 N11 94.50(17)
N1 Co1 N21 93.30(17)
N11 Co1 N21 80.47(15)
N1 Co1 C114 160.04(19)
N11 Co1 C114 100.69(17)
N21 Co1 C114 101.89(18)
N1 Co1 C111 93.99(19)
N11 Co1 C111 160.00(18)
N21 Co1 C111 117.06(17)
C114 Co1 C111 67.63(19)
N1 Co1 C112 93.7(2)
N11 Co1 C112 120.34(18)
N21 Co1 C112 157.35(18)
C114 Co1 C112 67.4(2)
C111 Co1 C112 40.92(19)
N1 Co1 C115 126.95(19)
N11 Co1 C115 138.33(18)
N21 Co1 C115 91.75(17)
C114 Co1 C115 40.73(18)
C111 Co1 C115 39.01(19)
C112 Co1 C115 67.0(2)
N1 Co1 C113 126.53(18)
N11 Co1 C113 93.78(17)
N21 Co1 C113 140.16(17)
C114 Co1 C113 40.11(18)
C111 Co1 C113 66.71(19)
C112 Co1 C113 38.91(18)
C115 Co1 C113 66.65(19)
C12 N11 C16 120.5(4)
C12 N11 Co1 114.6(3)
C16 N11 Co1 124.8(3)
N11 C12 C13 122.5(4)
N11 C12 C22 113.2(4)
C13 C12 C22 124.0(4)
C12 C13 C14 117.9(5)
C12 C13 H13 121.1
C14 C13 H13 121.1
C15 C14 C13 120.1(5)
C15 C14 H14 120.0
C13 C14 H14 120.0
C14 C15 C16 121.1(5)
C14 C15 H15 119.4
C16 C15 H15 119.4
O16 C16 N11 118.1(4)
O16 C16 C15 124.2(4)
N11 C16 C15 117.7(4)
C26 N21 C22 118.9(4)
C26 N21 Co1 126.7(3)
C22 N21 Co1 114.1(3)
C23 C22 N21 122.1(4)
C23 C22 C12 126.3(4)
N21 C22 C12 111.4(4)
C22 C23 C24 118.6(5)
C22 C23 H23 120.7
C24 C23 H23 120.7
C25 C24 C23 119.8(5)
C25 C24 H24 120.1
C23 C24 H24 120.1
C24 C25 C26 120.0(4)
C24 C25 H25 120.0
C26 C25 H25 120.0
O26 C26 N21 115.8(4)
O26 C26 C25 124.4(4)
N21 C26 C25 119.8(4)
C26 O26 H26 120(6)
C115 C111 C112 108.4(4)
C115 C111 C11A 126.4(4)
C112 C111 C11A 125.1(4)
C115 C111 Co1 71.8(3)
C112 C111 Co1 69.8(3)
C11A C111 Co1 127.0(4)
C113 C112 C111 107.7(4)
C113 C112 C12A 125.5(5)
C111 C112 C12A 126.7(5)
C113 C112 Co1 71.7(3)
C111 C112 Co1 69.3(3)
C12A C112 Co1 127.7(4)
C112 C113 C114 108.6(4)
C112 C113 C13A 127.4(4)
C114 C113 C13A 123.9(4)
C112 C113 Co1 69.4(3)
C114 C113 Co1 67.7(3)
C13A C113 Co1 132.1(4)
C113 C114 C115 107.3(4)
C113 C114 C14A 125.8(4)
C115 C114 C14A 126.5(4)
C113 C114 Co1 72.2(3)
C115 C114 Co1 71.6(3)
C14A C114 Co1 127.5(4)
C111 C115 C114 107.7(4)
C111 C115 C15A 128.3(5)
C114 C115 C15A 123.9(5)
C111 C115 Co1 69.2(3)
C114 C115 Co1 67.6(3)
C15A C115 Co1 131.2(4)
C111 C11A H11A 109.5
C111 C11A H11B 109.5
H11A C11A H11B 109.5
C111 C11A H11C 109.5
H11A C11A H11C 109.5
H11B C11A H11C 109.5
C112 C12A H12A 109.5
C112 C12A H12B 109.5
H12A C12A H12B 109.5
C112 C12A H12C 109.5
H12A C12A H12C 109.5
H12B C12A H12C 109.5
C113 C13A H13A 109.5
C113 C13A H13B 109.5
H13A C13A H13B 109.5
C113 C13A H13C 109.5
H13A C13A H13C 109.5
H13B C13A H13C 109.5
C114 C14A H14A 109.5
C114 C14A H14B 109.5
H14A C14A H14B 109.5
C114 C14A H14C 109.5
H14A C14A H14C 109.5
H14B C14A H14C 109.5
C115 C15A H15A 109.5
C115 C15A H15B 109.5
H15A C15A H15B 109.5
C115 C15A H15C 109.5
H15A C15A H15C 109.5
H15B C15A H15C 109.5
C2 N1 Co1 174.9(5)
N1 C2 C3 179.8(8)
C2 C3 H3A 109.5
C2 C3 H3B 109.5
H3A C3 H3B 109.5
C2 C3 H3C 109.5
H3A C3 H3C 109.5
H3B C3 H3C 109.5
F20 P1 F16 105(2)
F20 P1 F17 123.5(19)
F16 P1 F17 130.7(16)
F20 P1 F15 142.4(19)
F16 P1 F15 38.7(14)
F17 P1 F15 92.0(8)
F20 P1 F13 33.6(18)
F16 P1 F13 138.4(17)
F17 P1 F13 90.4(8)
F15 P1 F13 172.3(9)
F20 P1 F11 91.5(9)
F16 P1 F11 88.1(6)
F17 P1 F11 98.9(4)
F15 P1 F11 95.0(6)
F13 P1 F11 91.9(5)
F20 P1 F12 88.1(9)
F16 P1 F12 92.5(6)
F17 P1 F12 80.9(4)
F15 P1 F12 85.7(6)
F13 P1 F12 87.5(5)
F11 P1 F12 179.3(3)
F20 P1 F14 52.8(17)
F16 P1 F14 52.0(14)
F17 P1 F14 170.8(6)
F15 P1 F14 90.1(8)
F13 P1 F14 86.4(8)
F11 P1 F14 89.8(5)
F12 P1 F14 90.3(5)
F20 P1 F19 83.2(15)
F16 P1 F19 167.2(13)
F17 P1 F19 44.7(10)
F15 P1 F19 134.4(14)
F13 P1 F19 50.3(11)
F11 P1 F19 81.6(6)
F12 P1 F19 97.8(6)
F14 P1 F19 135.1(13)
F20 P1 F18 164.8(18)
F16 P1 F18 89.0(15)
F17 P1 F18 44.6(8)
F15 P1 F18 52.5(8)
F13 P1 F18 132.2(11)
F11 P1 F18 82.5(5)
F12 P1 F18 97.8(5)
F14 P1 F18 140.6(11)
F19 P1 F18 82.0(13)
F20 F13 F19 130(2)
F20 F13 P1 65.6(17)
F19 F13 P1 65.9(9)
F16 F14 F20 118.1(13)
F16 F14 P1 60.1(8)
F20 F14 P1 58.0(10)
F16 F15 F18 131.2(17)
F16 F15 P1 69.3(13)
F18 F15 P1 67.2(7)
F15 F16 F14 138.3(16)
F15 F16 P1 72.0(11)
F14 F16 P1 67.9(11)
F19 F17 F18 126.0(13)
F19 F17 P1 72.2(10)
F18 F17 P1 72.9(8)
F17 F18 F15 114.5(11)
F17 F18 P1 62.4(7)
F15 F18 P1 60.2(6)
F17 F19 F13 118.9(14)
F17 F19 P1 63.1(7)
F13 F19 P1 63.8(9)
F13 F20 F14 150(3)
F13 F20 P1 81(2)
F14 F20 P1 69.2(13)
C2A C3A H3AA 109.5
C2A C3A H3AB 109.5
H3AA C3A H3AB 109.5
C2A C3A H3AC 109.5
H3AA C3A H3AC 109.5
H3AB C3A H3AC 109.5
N1A C2A C3A 176.3(14)

loop_
_geom_bond_atom_site_label_1
_geom_bond_atom_site_label_2
_geom_bond_distance
Co1 N1 1.930(4)
Co1 N11 1.956(4)
Co1 N21 1.961(4)
Co1 C114 2.058(5)
Co1 C111 2.079(5)
Co1 C112 2.086(5)
Co1 C115 2.112(5)
Co1 C113 2.117(5)
N11 C12 1.354(6)
N11 C16 1.374(6)
C12 C13 1.379(6)
C12 C22 1.492(6)
C13 C14 1.400(7)
C13 H13 0.9500
C14 C15 1.356(7)
C14 H14 0.9500
C15 C16 1.423(7)
C15 H15 0.9500
C16 O16 1.283(6)
N21 C26 1.358(6)
N21 C22 1.378(6)
C22 C23 1.356(7)
C23 C24 1.400(7)
C23 H23 0.9500
C24 C25 1.363(7)
C24 H24 0.9500
C25 C26 1.401(7)
C25 H25 0.9500
C26 O26 1.302(6)
O26 H26 0.63(7)
C111 C115 1.400(7)
C111 C112 1.456(7)
C111 C11A 1.495(7)
C112 C113 1.400(7)
C112 C12A 1.502(7)
C113 C114 1.433(6)
C113 C13A 1.499(6)
C114 C115 1.452(6)
C114 C14A 1.492(7)
C115 C15A 1.491(7)
C11A H11A 0.9800
C11A H11B 0.9800
C11A H11C 0.9800
C12A H12A 0.9800
C12A H12B 0.9800
C12A H12C 0.9800
C13A H13A 0.9800
C13A H13B 0.9800
C13A H13C 0.9800
C14A H14A 0.9800
C14A H14B 0.9800
C14A H14C 0.9800
C15A H15A 0.9800
C15A H15B 0.9800
C15A H15C 0.9800
N1 C2 1.124(7)
C2 C3 1.459(8)
C3 H3A 0.9800
C3 H3B 0.9800
C3 H3C 0.9800
P1 F20 1.462(17)
P1 F16 1.506(13)
P1 F17 1.509(8)
P1 F15 1.532(9)
P1 F13 1.584(13)
P1 F11 1.585(5)
P1 F12 1.595(5)
P1 F14 1.611(10)
P1 F19 1.612(13)
P1 F18 1.628(10)
F13 F20 0.89(5)
F13 F19 1.36(3)
F14 F16 1.37(4)
F14 F20 1.37(4)
F15 F16 1.01(3)
F15 F18 1.40(2)
F17 F19 1.19(2)
F17 F18 1.20(2)
C3A C2A 1.415(15)
C3A H3AA 0.9800
C3A H3AB 0.9800
C3A H3AC 0.9800
C2A N1A 1.182(14)
